data_1008654
loop_
_publ_author_name
'Soubeyroux, J L'
'Pontonnier, L'
'Miraglia, S'
'Isnard, O'
'Fruchart, D'
'Akiba, E'
'Hayakawa, H'
'Fujitani, S'
'Yonezu, I'

_publ_section_title
;
Crystal structure and microstructure analysis of alloys Zr(Mn~1-
x~M~x~)~2~H~y~ with M=V,Fe,Co,Ni,Al and their hydrides
;
_journal_coden_ASTM ZPCFAX
_journal_name_full
;
Zeitschrift fuer Physikalische Chemie (Frankfurt Am Main)
;
_journal_page_first 187
_journal_page_last 198
_journal_paper_doi 10.1524/zpch.1993.179.Part_1_2.187
_journal_volume 179
_journal_year 1993
_chemical_formula_analytical 'Zr (Mn1.68 Fe0.40) D2.90'
_chemical_formula_structural 'Zr (Mn1.634 Fe0.366) D3.22'
_chemical_formula_sum 'D3.22 Fe0.366 Mn1.634 Zr'
_chemical_name_systematic
;
Zirconium manganese iron deuteride (1/1.6/0.4/3.2)
;
_space_group_IT_number 194
_symmetry_cell_setting hexagonal
_symmetry_Int_Tables_number 194
_symmetry_space_group_name_Hall '-P 6c 2c'
_symmetry_space_group_name_H-M 'P 63/m m c'
_cell_angle_alpha 90
_cell_angle_beta 90
_cell_angle_gamma 120
_cell_formula_units_Z 4
_cell_length_a 5.3935(8)
_cell_length_b 5.3935(8)
_cell_length_c 8.791(2)
_cell_volume 221.5
_refine_ls_R_factor_all 0.013
_cod_original_formula_sum 'D3.22 Fe.366 Mn1.634 Zr'
_cod_database_code 1008654

loop_
_symmetry_equiv_pos_as_xyz
x,y,z
-y,x-y,z
y-x,-x,z
-y,-x,z
y-x,y,z
x,x-y,z
-x,-y,-z
y,y-x,-z
x-y,x,-z
y,x,-z
x-y,-y,-z
-x,y-x,-z
-x,-y,1/2+z
y,y-x,1/2+z
x-y,x,1/2+z
y,x,1/2+z
x-y,-y,1/2+z
-x,y-x,1/2+z
x,y,1/2-z
-y,x-y,1/2-z
y-x,-x,1/2-z
-y,-x,1/2-z
y-x,y,1/2-z
x,x-y,1/2-z

loop_
_atom_site_label
_atom_site_type_symbol
_atom_site_symmetry_multiplicity
_atom_site_Wyckoff_symbol
_atom_site_fract_x
_atom_site_fract_y
_atom_site_fract_z
_atom_site_occupancy
_atom_site_attached_hydrogens
_atom_site_calc_flag
Zr1 Zr0 4 f 0.3333 0.6667 0.4328(8) 1. 0 d
Mn1 Mn0 2 a 0. 0. 0. 0.844 0 d
Fe1 Fe0 2 a 0. 0. 0. 0.156 0 d
Mn2 Mn0 6 h 0.833(6) 0.666(12) 0.25 0.808 0 d
Fe2 Fe0 6 h 0.833(6) 0.666(12) 0.25 0.192 0 d
D1 D0 24 l 0.038(2) 0.319(2) 0.558(2) 0.2167(50) 0 d
D2 D0 12 k 0.459(3) 0.918(6) 0.626(2) 0.4067(70) 0 d
D3 D0 6 h 0.467(3) 0.934(6) 0.25 0.400(7) 0 d
D4 D0 6 h 0.198(3) 0.396(6) 0.25 0.0667(70) 0 d

loop_
_atom_type_symbol
_atom_type_oxidation_number
Zr0 0.000
Mn0 0.000
Fe0 0.000
D0 0.000
